data_7719056
loop_
_publ_author_name
'N&#x11b;mec, Vlastimil'
'Samsonov, Maksim A.'
'R&#x16f;&#x17e;i&#x10d;kov&#xe1;, Zde&#x148;ka'
'Vr&#xe1;na, Jan'
'R&#x16f;&#x17e;i&#x10d;ka, Ale&#x161;'

_publ_section_title
;
 The investigation of the steric hindrance of anilines by means of
 reactions with PCl<sub>3</sub> and BCl<sub>3</sub>.
;
_journal_issue 31
_journal_name_full 'Dalton transactions (Cambridge, England : 2003)'
_journal_page_first 11845
_journal_page_last 11856
_journal_paper_doi 10.1039/d5dt01182e
_journal_volume 54
_journal_year 2025
_chemical_formula_sum 'C51 H56 B Cl2 N'
_chemical_formula_weight 764.67
_space_group_crystal_system monoclinic
_space_group_IT_number 15
_space_group_name_Hall '-C 2yc'
_space_group_name_H-M_alt 'C 1 2/c 1'
_atom_sites_solution_hydrogens mixed
_audit_creation_method SHELXL-2019/1
_audit_update_record
;
2025-07-01 deposited with the CCDC.	2025-07-02 downloaded from the CCDC.
;
_cell_angle_alpha 90
_cell_angle_beta 107.714(6)
_cell_angle_gamma 90
_cell_formula_units_Z 8
_cell_length_a 26.115(4)
_cell_length_b 14.884(3)
_cell_length_c 23.881(5)
_cell_measurement_reflns_used 74729
_cell_measurement_temperature 150(2)
_cell_measurement_theta_max 25
_cell_measurement_theta_min 1
_cell_volume 8842(3)
_computing_cell_refinement 'APEX4 v2022.10-0 (Bruker AXS)'
_computing_data_collection 'Bruker Instrument Service vV6.2.3'
_computing_data_reduction 'SAINT V8.37A (Bruker AXS Inc., 2015)'
_computing_molecular_graphics 'Platon (Spek, 2009)'
_computing_publication_material 'Platon (Spek, 2009)'
_computing_structure_refinement 'SHELXL-2019/1 (Sheldrick, 2019)'
_computing_structure_solution 'XT, VERSION 2014/5'
_diffrn_ambient_temperature 150(2)
_diffrn_detector_area_resol_mean 10.4167
_diffrn_measured_fraction_theta_full 0.999
_diffrn_measured_fraction_theta_max 0.974
_diffrn_measurement_device_type 'Bruker D8 - Venture'
_diffrn_measurement_method '\f and \w scans to fill the Ewald sphere'
_diffrn_radiation_type MoK\a
_diffrn_radiation_wavelength 0.71073
_diffrn_reflns_av_R_equivalents 0.1554
_diffrn_reflns_av_unetI/netI 0.1020
_diffrn_reflns_Laue_measured_fraction_full 0.999
_diffrn_reflns_Laue_measured_fraction_max 0.974
_diffrn_reflns_limit_h_max 34
_diffrn_reflns_limit_h_min -34
_diffrn_reflns_limit_k_max 19
_diffrn_reflns_limit_k_min -19
_diffrn_reflns_limit_l_max 31
_diffrn_reflns_limit_l_min -31
_diffrn_reflns_number 74729
_diffrn_reflns_point_group_measured_fraction_full 0.999
_diffrn_reflns_point_group_measured_fraction_max 0.974
_diffrn_reflns_theta_full 25.242
_diffrn_reflns_theta_max 28.575
_diffrn_reflns_theta_min 1.790
_diffrn_source 'sealed X-ray tube'
_exptl_absorpt_coefficient_mu 0.181
_exptl_absorpt_correction_T_max 0.7457
_exptl_absorpt_correction_T_min 0.6477
_exptl_absorpt_correction_type multi-scan
_exptl_absorpt_process_details
;
SADABS-2016/2 - Bruker AXS area detector
scaling and absorption correction
;
_exptl_crystal_colour colourless
_exptl_crystal_density_diffrn 1.149
_exptl_crystal_description block
_exptl_crystal_F_000 3264
_exptl_crystal_size_max 0.254
_exptl_crystal_size_mid 0.135
_exptl_crystal_size_min 0.043
_refine_diff_density_max 0.673
_refine_diff_density_min -0.581
_refine_diff_density_rms 0.106
_refine_ls_extinction_method none
_refine_ls_goodness_of_fit_ref 1.032
_refine_ls_hydrogen_treatment mixed
_refine_ls_matrix_type full
_refine_ls_number_parameters 570
_refine_ls_number_reflns 10991
_refine_ls_number_restraints 503
_refine_ls_restrained_S_all 1.017
_refine_ls_R_factor_all 0.1568
_refine_ls_R_factor_gt 0.0968
_refine_ls_shift/su_max 0.001
_refine_ls_shift/su_mean 0.000
_refine_ls_structure_factor_coef Fsqd
_refine_ls_weighting_details 'w=1/[\s^2^(Fo^2^)+(0.1655P)^2^+19.1258P] where P=(Fo^2^+2Fc^2^)/3'
_refine_ls_weighting_scheme calc
_refine_ls_wR_factor_gt 0.2740
_refine_ls_wR_factor_ref 0.3231
_reflns_Friedel_coverage 0.000
_reflns_number_gt 6189
_reflns_number_total 10991
_reflns_threshold_expression 'I > 2\s(I)'
_cod_data_source_file d5dt01182e3.cif
_cod_data_source_block mo_jvr240412Cl1
_cod_depositor_comments 'Adding full bibliography for 7719051--7719060.cif.'
_cod_original_sg_symbol_H-M 'C 2/c'
_cod_database_code 7719056
_shelx_shelxl_version_number 2019/1
_shelx_space_group_comment
;
The symmetry employed for this shelxl refinement is uniquely defined
by the following loop, which should always be used as a source of
symmetry information in preference to the above space-group names.
They are only intended as comments.
;
_shelx_estimated_absorpt_t_min 0.955
_shelx_estimated_absorpt_t_max 0.992
_exptl_absorpt_special_details
;
The ratio of minimum to maximum
apparent transmission was 0.869
;

loop_
_space_group_symop_operation_xyz
'x, y, z'
'-x, y, -z+1/2'
'x+1/2, y+1/2, z'
'-x+1/2, y+1/2, -z+1/2'
'-x, -y, -z'
'x, -y, z-1/2'
'-x+1/2, -y+1/2, -z'
'x+1/2, -y+1/2, z-1/2'

loop_
_atom_site_label
_atom_site_type_symbol
_atom_site_fract_x
_atom_site_fract_y
_atom_site_fract_z
_atom_site_U_iso_or_equiv
_atom_site_adp_type
_atom_site_occupancy
_atom_site_site_symmetry_order
_atom_site_calc_flag
_atom_site_refinement_flags_posn
_atom_site_refinement_flags_adp
_atom_site_refinement_flags_occupancy
_atom_site_disorder_assembly
_atom_site_disorder_group
Cl1 Cl 0.63782(5) 0.93016(7) 0.67387(5) 0.0520(3) Uani 1 1 d . . . . .
Cl2 Cl 0.69875(5) 0.76037(9) 0.72189(5) 0.0592(3) Uani 1 1 d . . . . .
N1 N 0.61579(13) 0.7651(2) 0.61997(15) 0.0388(7) Uani 1 1 d . . . . .
H1 H 0.620(2) 0.707(4) 0.619(2) 0.058 Uiso 1 1 d . U . . .
C1 C 0.57214(15) 0.7975(2) 0.57192(17) 0.0368(8) Uani 1 1 d . . . . .
C6 C 0.52350(15) 0.8175(3) 0.58313(17) 0.0389(8) Uani 1 1 d . . . . .
C7 C 0.62945(15) 0.7764(2) 0.50192(16) 0.0343(7) Uani 1 1 d . . . . .
C8 C 0.67353(15) 0.8419(2) 0.53776(16) 0.0345(7) Uani 1 1 d . . . . .
C9 C 0.66496(16) 0.9339(2) 0.52849(17) 0.0386(8) Uani 1 1 d . . . . .
H9 H 0.633780 0.954109 0.498892 0.046 Uiso 1 1 calc R U . . .
C10 C 0.70102(16) 0.9970(3) 0.56160(18) 0.0406(8) Uani 1 1 d . . . . .
H10 H 0.694014 1.059143 0.554019 0.049 Uiso 1 1 calc R U . . .
C11 C 0.74716(16) 0.9707(3) 0.60561(17) 0.0391(8) Uani 1 1 d . . . . .
C12 C 0.75618(16) 0.8791(3) 0.61383(18) 0.0403(8) Uani 1 1 d . . . . .
H12 H 0.788057 0.858942 0.642382 0.048 Uiso 1 1 calc R U . . .
C13 C 0.71992(15) 0.8160(2) 0.58148(16) 0.0364(8) Uani 1 1 d . . . . .
H13 H 0.726938 0.753918 0.589382 0.044 Uiso 1 1 calc R U . . .
C14 C 0.78650(18) 1.0375(3) 0.6450(2) 0.0490(10) Uani 1 1 d . . . . .
C15 C 0.7697(2) 1.1359(3) 0.6306(2) 0.0624(12) Uani 1 1 d . . . . .
H15A H 0.796126 1.175624 0.656987 0.094 Uiso 1 1 calc R U . . .
H15B H 0.734301 1.145921 0.635778 0.094 Uiso 1 1 calc R U . . .
H15C H 0.767830 1.148735 0.589769 0.094 Uiso 1 1 calc R U . . .
C16 C 0.84293(19) 1.0230(3) 0.6390(2) 0.0596(12) Uani 1 1 d . . . . .
H16A H 0.868408 1.064036 0.665504 0.089 Uiso 1 1 calc R U . . .
H16B H 0.842073 1.034984 0.598342 0.089 Uiso 1 1 calc R U . . .
H16C H 0.854244 0.960808 0.649220 0.089 Uiso 1 1 calc R U . . .
C17 C 0.7886(2) 1.0227(3) 0.7090(2) 0.0619(12) Uani 1 1 d . . . . .
H17A H 0.814799 1.064039 0.734383 0.093 Uiso 1 1 calc R U . . .
H17B H 0.799463 0.960586 0.720435 0.093 Uiso 1 1 calc R U . . .
H17C H 0.753061 1.033835 0.713369 0.093 Uiso 1 1 calc R U . . .
C18 C 0.62472(14) 0.7817(2) 0.43560(16) 0.0342(7) Uani 1 1 d . . . . .
C19 C 0.58677(16) 0.7283(3) 0.39494(18) 0.0419(8) Uani 1 1 d . . . . .
H19 H 0.563132 0.691725 0.408435 0.050 Uiso 1 1 calc R U . . .
C20 C 0.58279(16) 0.7273(3) 0.33640(18) 0.0427(9) Uani 1 1 d . . . . .
H20 H 0.555725 0.691410 0.310432 0.051 Uiso 1 1 calc R U . . .
C21 C 0.61762(15) 0.7779(2) 0.31328(17) 0.0381(8) Uani 1 1 d . . . . .
C22 C 0.65622(16) 0.8279(3) 0.35386(17) 0.0400(8) Uani 1 1 d . . . . .
H22 H 0.681193 0.861920 0.340825 0.048 Uiso 1 1 calc R U . . .
C23 C 0.65963(15) 0.8299(2) 0.41310(17) 0.0376(8) Uani 1 1 d . . . . .
H23 H 0.686804 0.865507 0.439144 0.045 Uiso 1 1 calc R U . . .
C24 C 0.61095(18) 0.7772(3) 0.24699(19) 0.0485(9) Uani 1 1 d . . . . .
C25 C 0.5560(7) 0.7936(17) 0.2115(7) 0.070(4) Uani 0.45(2) 1 d . . P A 1
H25A H 0.553034 0.786226 0.169887 0.105 Uiso 0.45(2) 1 calc R U P A 1
H25B H 0.545688 0.854912 0.218431 0.105 Uiso 0.45(2) 1 calc R U P A 1
H25C H 0.532127 0.750670 0.222307 0.105 Uiso 0.45(2) 1 calc R U P A 1
C26 C 0.6511(7) 0.8464(11) 0.2332(9) 0.053(3) Uani 0.45(2) 1 d . . P A 1
H26A H 0.651242 0.838474 0.192497 0.080 Uiso 0.45(2) 1 calc R U P A 1
H26B H 0.687333 0.836037 0.259959 0.080 Uiso 0.45(2) 1 calc R U P A 1
H26C H 0.639646 0.907646 0.238501 0.080 Uiso 0.45(2) 1 calc R U P A 1
C27 C 0.6300(8) 0.6841(8) 0.2322(6) 0.061(4) Uani 0.45(2) 1 d . . P A 1
H27A H 0.621770 0.678204 0.189460 0.092 Uiso 0.45(2) 1 calc R U P A 1
H27B H 0.611425 0.636661 0.246881 0.092 Uiso 0.45(2) 1 calc R U P A 1
H27C H 0.668875 0.678426 0.250774 0.092 Uiso 0.45(2) 1 calc R U P A 1
C35 C 0.7048(8) 0.4003(12) 0.6380(6) 0.082(4) Uani 0.607(15) 1 d . . P B 1
H35A H 0.675402 0.422463 0.651732 0.123 Uiso 0.607(15) 1 calc R U P B 1
H35B H 0.735818 0.440517 0.651753 0.123 Uiso 0.607(15) 1 calc R U P B 1
H35C H 0.715011 0.339733 0.653520 0.123 Uiso 0.607(15) 1 calc R U P B 1
C36 C 0.7404(5) 0.3704(6) 0.5528(6) 0.075(3) Uani 0.607(15) 1 d . . P B 1
H36A H 0.733669 0.371830 0.510161 0.113 Uiso 0.607(15) 1 calc R U P B 1
H36B H 0.751679 0.309902 0.567624 0.113 Uiso 0.607(15) 1 calc R U P B 1
H36C H 0.768829 0.413496 0.571610 0.113 Uiso 0.607(15) 1 calc R U P B 1
C37 C 0.6460(5) 0.3322(7) 0.5457(8) 0.091(4) Uani 0.607(15) 1 d . . P B 1
H37A H 0.659658 0.273120 0.561506 0.110 Uiso 0.607(15) 1 calc R U P B 1
H37B H 0.614074 0.346882 0.557406 0.110 Uiso 0.607(15) 1 calc R U P B 1
H37C H 0.636353 0.330956 0.502741 0.110 Uiso 0.607(15) 1 calc R U P B 1
C25A C 0.5615(6) 0.8393(12) 0.2164(7) 0.071(4) Uani 0.55(2) 1 d . . P A 2
H25D H 0.553036 0.834553 0.173636 0.106 Uiso 0.55(2) 1 calc R U P A 2
H25E H 0.570326 0.901744 0.228509 0.106 Uiso 0.55(2) 1 calc R U P A 2
H25F H 0.530276 0.820192 0.228100 0.106 Uiso 0.55(2) 1 calc R U P A 2
C26A C 0.6589(7) 0.8108(15) 0.2322(8) 0.073(4) Uani 0.55(2) 1 d . . P A 2
H26D H 0.650157 0.817136 0.189452 0.110 Uiso 0.55(2) 1 calc R U P A 2
H26E H 0.688601 0.768116 0.246444 0.110 Uiso 0.55(2) 1 calc R U P A 2
H26F H 0.669553 0.869347 0.250894 0.110 Uiso 0.55(2) 1 calc R U P A 2
C27A C 0.5935(9) 0.6823(9) 0.2208(5) 0.079(4) Uani 0.55(2) 1 d . . P A 2
H27D H 0.589058 0.682872 0.178567 0.118 Uiso 0.55(2) 1 calc R U P A 2
H27E H 0.559298 0.665884 0.227126 0.118 Uiso 0.55(2) 1 calc R U P A 2
H27F H 0.621054 0.638217 0.240256 0.118 Uiso 0.55(2) 1 calc R U P A 2
C35A C 0.7187(11) 0.3969(16) 0.6239(10) 0.074(5) Uani 0.393(15) 1 d . . P B 2
H35D H 0.703605 0.435153 0.648269 0.089 Uiso 0.393(15) 1 calc R U P B 2
H35E H 0.722437 0.335329 0.639198 0.089 Uiso 0.393(15) 1 calc R U P B 2
H35F H 0.754113 0.419840 0.624683 0.089 Uiso 0.393(15) 1 calc R U P B 2
C36A C 0.6984(11) 0.3434(9) 0.5192(9) 0.089(6) Uani 0.393(15) 1 d . . P B 2
H36D H 0.667269 0.344392 0.483725 0.133 Uiso 0.393(15) 1 calc R U P B 2
H36E H 0.706739 0.281147 0.532165 0.133 Uiso 0.393(15) 1 calc R U P B 2
H36F H 0.729446 0.370182 0.510530 0.133 Uiso 0.393(15) 1 calc R U P B 2
C37A C 0.6311(8) 0.3400(10) 0.5721(8) 0.071(4) Uani 0.393(15) 1 d . . P B 2
H37F H 0.605790 0.332572 0.532596 0.107 Uiso 0.393(15) 1 calc R U P B 2
H37D H 0.613689 0.373370 0.596679 0.107 Uiso 0.393(15) 1 calc R U P B 2
H37E H 0.642201 0.280752 0.589535 0.107 Uiso 0.393(15) 1 calc R U P B 2
C28 C 0.64191(15) 0.6764(2) 0.51736(16) 0.0360(8) Uani 1 1 d . . . . .
C29 C 0.68947(16) 0.6386(3) 0.51349(17) 0.0402(8) Uani 1 1 d . . . . .
H29 H 0.713667 0.675071 0.500800 0.048 Uiso 1 1 calc R U . . .
C30 C 0.70257(18) 0.5503(3) 0.52741(19) 0.0454(9) Uani 1 1 d . . . . .
H30 H 0.735442 0.527512 0.523922 0.055 Uiso 1 1 calc R U . . .
C31 C 0.6692(2) 0.4934(3) 0.5464(2) 0.0495(10) Uani 1 1 d . . . . .
C32 C 0.6199(2) 0.5286(3) 0.5471(2) 0.0523(10) Uani 1 1 d . . . . .
H32 H 0.595027 0.491087 0.557878 0.063 Uiso 1 1 calc R U . . .
C33 C 0.60657(18) 0.6180(3) 0.53222(19) 0.0447(9) Uani 1 1 d . . . . .
H33 H 0.572344 0.639618 0.532233 0.054 Uiso 1 1 calc R U . . .
C34 C 0.6856(2) 0.3972(3) 0.5679(2) 0.0645(12) Uani 1 1 d . . . . .
C38 C 0.44324(18) 0.9200(3) 0.4371(2) 0.0514(10) Uani 1 1 d . . . . .
H38A H 0.409716 0.886060 0.430005 0.077 Uiso 1 1 calc R U . . .
H38B H 0.452857 0.923832 0.400576 0.077 Uiso 1 1 calc R U . . .
H38C H 0.438347 0.980703 0.450575 0.077 Uiso 1 1 calc R U . . .
C39 C 0.51611(16) 0.7907(3) 0.64242(18) 0.0411(8) Uani 1 1 d . . . . .
H39 H 0.549468 0.809770 0.673652 0.049 Uiso 1 1 calc R U . . .
C40 C 0.46948(17) 0.8393(3) 0.65474(19) 0.0451(9) Uani 1 1 d . . . . .
C41 C 0.42324(19) 0.7983(3) 0.6570(2) 0.0619(13) Uani 1 1 d . . . . .
H41 H 0.419210 0.735243 0.651180 0.074 Uiso 1 1 calc R U . . .
C42 C 0.3816(2) 0.8486(4) 0.6680(3) 0.0745(16) Uani 1 1 d . . . . .
H42 H 0.349745 0.819324 0.669615 0.089 Uiso 1 1 calc R U . . .
C43 C 0.3869(2) 0.9391(4) 0.6761(3) 0.0687(14) Uani 1 1 d . . . . .
H43 H 0.358826 0.972835 0.683741 0.082 Uiso 1 1 calc R U . . .
C44 C 0.4328(2) 0.9819(4) 0.6734(3) 0.0707(15) Uani 1 1 d . . . . .
H44 H 0.436078 1.045238 0.678119 0.085 Uiso 1 1 calc R U . . .
C45 C 0.4740(2) 0.9328(3) 0.6640(2) 0.0597(12) Uani 1 1 d . . . . .
H45 H 0.506151 0.962456 0.663625 0.072 Uiso 1 1 calc R U . . .
C46 C 0.51332(16) 0.6882(3) 0.64572(18) 0.0435(9) Uani 1 1 d . . . . .
C47 C 0.5416(2) 0.6432(3) 0.6964(2) 0.0610(12) Uani 1 1 d . . . . .
H47 H 0.562977 0.675818 0.729440 0.073 Uiso 1 1 calc R U . . .
C48 C 0.5387(3) 0.5498(4) 0.6988(3) 0.0811(17) Uani 1 1 d . . . . .
H48 H 0.558086 0.519215 0.733799 0.097 Uiso 1 1 calc R U . . .
C49 C 0.5084(3) 0.5016(4) 0.6517(3) 0.0787(16) Uani 1 1 d . . . . .
H49 H 0.507009 0.437919 0.653945 0.094 Uiso 1 1 calc R U . . .
C50 C 0.4801(2) 0.5449(4) 0.6013(3) 0.0689(13) Uani 1 1 d . . . . .
H50 H 0.458503 0.511589 0.568720 0.083 Uiso 1 1 calc R U . . .
C51 C 0.4829(2) 0.6376(3) 0.5980(2) 0.0578(11) Uani 1 1 d . . . . .
H51 H 0.463717 0.667211 0.562571 0.069 Uiso 1 1 calc R U . . .
C2 C 0.57730(15) 0.8062(2) 0.51503(16) 0.0359(7) Uani 1 1 d . . . . .
B1 B 0.64778(18) 0.8144(3) 0.6663(2) 0.0412(9) Uani 1 1 d . . . . .
C3 C 0.53442(15) 0.8463(2) 0.47202(18) 0.0384(8) Uani 1 1 d . . . . .
H3 H 0.537459 0.855435 0.433789 0.046 Uiso 1 1 calc R U . . .
C4 C 0.48756(16) 0.8731(3) 0.48350(18) 0.0425(8) Uani 1 1 d . . . . .
C5 C 0.48226(16) 0.8557(3) 0.53879(18) 0.0420(8) Uani 1 1 d . . . . .
H5 H 0.449532 0.870477 0.546203 0.050 Uiso 1 1 calc R U . . .

loop_
_atom_site_aniso_label
_atom_site_aniso_U_11
_atom_site_aniso_U_22
_atom_site_aniso_U_33
_atom_site_aniso_U_23
_atom_site_aniso_U_13
_atom_site_aniso_U_12
Cl1 0.0564(6) 0.0446(6) 0.0566(6) -0.0025(4) 0.0196(5) 0.0009(5)
Cl2 0.0526(6) 0.0705(8) 0.0521(6) 0.0137(5) 0.0124(5) 0.0117(5)
N1 0.0397(16) 0.0357(16) 0.0458(17) 0.0063(13) 0.0202(13) 0.0053(13)
C1 0.0387(18) 0.0303(17) 0.0461(19) -0.0006(14) 0.0197(15) 0.0021(14)
C6 0.0382(18) 0.0350(18) 0.048(2) -0.0012(15) 0.0203(15) 0.0015(15)
C7 0.0375(17) 0.0250(15) 0.0451(19) 0.0005(13) 0.0196(14) 0.0023(13)
C8 0.0381(17) 0.0306(16) 0.0414(18) -0.0002(13) 0.0219(14) 0.0025(13)
C9 0.0419(19) 0.0305(17) 0.047(2) 0.0007(14) 0.0186(16) 0.0048(14)
C10 0.0433(19) 0.0273(17) 0.056(2) -0.0025(15) 0.0227(17) 0.0016(14)
C11 0.0411(18) 0.0348(17) 0.046(2) -0.0029(14) 0.0198(15) 0.0008(15)
C12 0.0400(19) 0.0350(18) 0.048(2) -0.0019(15) 0.0167(16) 0.0032(15)
C13 0.0385(18) 0.0300(17) 0.047(2) 0.0004(14) 0.0221(15) 0.0043(14)
C14 0.050(2) 0.0355(19) 0.065(2) -0.0088(17) 0.0219(19) -0.0056(17)
C15 0.074(3) 0.036(2) 0.076(3) -0.010(2) 0.021(3) -0.008(2)
C16 0.049(2) 0.054(3) 0.078(3) -0.007(2) 0.021(2) -0.009(2)
C17 0.069(3) 0.054(3) 0.060(3) -0.012(2) 0.015(2) -0.004(2)
C18 0.0355(17) 0.0264(16) 0.0449(18) 0.0009(13) 0.0183(14) 0.0026(13)
C19 0.045(2) 0.0343(19) 0.052(2) -0.0007(15) 0.0224(17) -0.0053(16)
C20 0.044(2) 0.038(2) 0.048(2) -0.0050(15) 0.0166(16) -0.0079(16)
C21 0.0381(18) 0.0327(17) 0.0477(19) 0.0029(14) 0.0194(15) 0.0034(15)
C22 0.044(2) 0.0331(18) 0.048(2) 0.0057(15) 0.0215(16) 0.0024(15)
C23 0.0381(18) 0.0305(17) 0.047(2) 0.0020(14) 0.0175(15) 0.0006(14)
C24 0.053(2) 0.048(2) 0.048(2) 0.0001(16) 0.0210(17) 0.0031(18)
C25 0.058(5) 0.103(12) 0.048(6) 0.008(7) 0.015(4) 0.005(6)
C26 0.057(6) 0.054(7) 0.052(7) 0.006(6) 0.022(5) 0.003(5)
C27 0.082(9) 0.052(5) 0.057(6) -0.009(4) 0.033(6) 0.002(5)
C35 0.115(10) 0.053(6) 0.083(6) 0.021(4) 0.038(5) 0.010(6)
C36 0.094(6) 0.041(4) 0.097(7) 0.020(4) 0.039(6) 0.029(4)
C37 0.090(6) 0.031(4) 0.145(11) 0.008(5) 0.022(6) 0.006(4)
C25A 0.073(6) 0.085(8) 0.055(6) 0.015(6) 0.021(5) 0.022(6)
C26A 0.073(7) 0.107(11) 0.053(6) -0.013(8) 0.038(6) -0.016(7)
C27A 0.110(11) 0.073(5) 0.058(6) -0.011(4) 0.034(6) -0.009(6)
C35A 0.099(10) 0.043(7) 0.082(7) 0.018(6) 0.029(6) 0.019(7)
C36A 0.153(16) 0.037(6) 0.096(9) 0.015(5) 0.068(9) 0.028(8)
C37A 0.109(8) 0.036(6) 0.077(9) 0.010(6) 0.039(7) 0.005(6)
C28 0.0408(18) 0.0289(16) 0.0436(19) -0.0002(13) 0.0208(15) 0.0036(14)
C29 0.045(2) 0.0326(17) 0.050(2) 0.0003(15) 0.0244(17) 0.0039(15)
C30 0.053(2) 0.0355(19) 0.053(2) 0.0005(16) 0.0241(18) 0.0105(17)
C31 0.069(3) 0.0316(18) 0.056(2) 0.0045(16) 0.030(2) 0.0069(17)
C32 0.070(3) 0.0343(19) 0.065(3) 0.0055(18) 0.040(2) 0.0008(18)
C33 0.051(2) 0.0305(18) 0.063(3) 0.0013(16) 0.0323(19) 0.0003(16)
C34 0.093(3) 0.031(2) 0.078(3) 0.0110(19) 0.037(2) 0.012(2)
C38 0.043(2) 0.056(3) 0.054(2) -0.0024(19) 0.0136(18) 0.0130(19)
C39 0.0391(19) 0.0421(19) 0.047(2) -0.0010(15) 0.0210(16) 0.0016(15)
C40 0.044(2) 0.049(2) 0.051(2) -0.0008(17) 0.0259(18) 0.0032(17)
C41 0.052(2) 0.050(2) 0.097(4) 0.009(2) 0.043(3) 0.007(2)
C42 0.058(3) 0.064(3) 0.121(5) 0.012(3) 0.057(3) 0.008(2)
C43 0.062(3) 0.065(3) 0.094(4) -0.002(3) 0.047(3) 0.015(2)
C44 0.069(3) 0.057(3) 0.099(4) -0.016(3) 0.045(3) 0.006(2)
C45 0.055(3) 0.050(2) 0.084(3) -0.016(2) 0.037(2) 0.001(2)
C46 0.041(2) 0.044(2) 0.052(2) 0.0000(16) 0.0233(17) -0.0016(16)
C47 0.070(3) 0.051(2) 0.058(3) 0.0041(19) 0.013(2) -0.002(2)
C48 0.099(4) 0.049(3) 0.085(4) 0.014(2) 0.012(3) 0.001(3)
C49 0.088(4) 0.050(3) 0.096(4) 0.005(2) 0.025(3) -0.012(3)
C50 0.071(3) 0.048(3) 0.085(3) -0.007(2) 0.020(3) -0.015(2)
C51 0.056(3) 0.052(2) 0.064(3) 0.0018(19) 0.016(2) -0.005(2)
C2 0.0388(18) 0.0260(16) 0.0477(19) -0.0011(14) 0.0202(15) 0.0010(14)
B1 0.038(2) 0.048(2) 0.043(2) 0.0064(17) 0.0190(17) 0.0047(18)
C3 0.0385(18) 0.0315(18) 0.047(2) -0.0002(14) 0.0166(15) 0.0013(14)
C4 0.0402(19) 0.0339(19) 0.053(2) -0.0027(15) 0.0129(16) 0.0063(16)
C5 0.0379(19) 0.040(2) 0.052(2) -0.0033(16) 0.0207(16) 0.0033(16)

loop_
_atom_type_symbol
_atom_type_description
_atom_type_scat_dispersion_real
_atom_type_scat_dispersion_imag
_atom_type_scat_source
C C 0.0033 0.0016 'International Tables Vol C Tables 4.2.6.8 and 6.1.1.4'
H H 0.0000 0.0000 'International Tables Vol C Tables 4.2.6.8 and 6.1.1.4'
B B 0.0013 0.0007 'International Tables Vol C Tables 4.2.6.8 and 6.1.1.4'
Cl Cl 0.1484 0.1585 'International Tables Vol C Tables 4.2.6.8 and 6.1.1.4'
N N 0.0061 0.0033 'International Tables Vol C Tables 4.2.6.8 and 6.1.1.4'

loop_
_geom_angle_atom_site_label_1
_geom_angle_atom_site_label_2
_geom_angle_atom_site_label_3
_geom_angle
_geom_angle_site_symmetry_1
_geom_angle_site_symmetry_3
_geom_angle_publ_flag
B1 N1 C1 127.3(3) . . ?
C6 C1 C2 121.3(3) . . ?
C6 C1 N1 117.6(3) . . ?
C2 C1 N1 121.1(3) . . ?
C5 C6 C1 118.6(3) . . ?
C5 C6 C39 121.7(3) . . ?
C1 C6 C39 119.6(3) . . ?
C28 C7 C8 114.0(3) . . ?
C28 C7 C2 111.2(3) . . ?
C8 C7 C2 105.0(3) . . ?
C28 C7 C18 103.8(3) . . ?
C8 C7 C18 110.3(3) . . ?
C2 C7 C18 112.9(3) . . ?
C13 C8 C9 116.8(3) . . ?
C13 C8 C7 124.8(3) . . ?
C9 C8 C7 118.2(3) . . ?
C10 C9 C8 121.6(4) . . ?
C11 C10 C9 121.3(4) . . ?
C12 C11 C10 117.0(4) . . ?
C12 C11 C14 119.9(4) . . ?
C10 C11 C14 123.1(4) . . ?
C11 C12 C13 121.9(4) . . ?
C12 C13 C8 121.4(3) . . ?
C17 C14 C11 109.5(4) . . ?
C17 C14 C15 106.4(4) . . ?
C11 C14 C15 112.9(4) . . ?
C17 C14 C16 109.2(4) . . ?
C11 C14 C16 109.5(3) . . ?
C15 C14 C16 109.2(4) . . ?
C23 C18 C19 115.6(3) . . ?
C23 C18 C7 124.2(3) . . ?
C19 C18 C7 119.8(3) . . ?
C20 C19 C18 122.0(4) . . ?
C19 C20 C21 122.3(4) . . ?
C22 C21 C20 115.5(4) . . ?
C22 C21 C24 123.7(3) . . ?
C20 C21 C24 120.8(4) . . ?
C21 C22 C23 122.1(3) . . ?
C18 C23 C22 122.4(4) . . ?
C25 C24 C21 112.5(8) . . ?
C26A C24 C21 113.7(8) . . ?
C25 C24 C27 110.3(10) . . ?
C21 C24 C27 107.3(6) . . ?
C26A C24 C27A 112.0(9) . . ?
C21 C24 C27A 110.3(5) . . ?
C25 C24 C26 111.8(11) . . ?
C21 C24 C26 109.7(8) . . ?
C27 C24 C26 104.9(8) . . ?
C26A C24 C25A 108.9(10) . . ?
C21 C24 C25A 107.0(6) . . ?
C27A C24 C25A 104.3(9) . . ?
C33 C28 C29 116.0(3) . . ?
C33 C28 C7 123.8(3) . . ?
C29 C28 C7 120.1(3) . . ?
C30 C29 C28 122.2(4) . . ?
C29 C30 C31 121.9(4) . . ?
C30 C31 C32 116.7(4) . . ?
C30 C31 C34 122.5(4) . . ?
C32 C31 C34 120.8(4) . . ?
C33 C32 C31 121.1(4) . . ?
C28 C33 C32 121.9(4) . . ?
C35A C34 C36A 121.8(13) . . ?
C35A C34 C31 111.3(11) . . ?
C37 C34 C31 114.7(6) . . ?
C36A C34 C31 109.7(6) . . ?
C37 C34 C35 112.2(10) . . ?
C31 C34 C35 106.9(7) . . ?
C37 C34 C36 110.3(8) . . ?
C31 C34 C36 109.2(5) . . ?
C35 C34 C36 102.9(8) . . ?
C35A C34 C37A 103.6(13) . . ?
C36A C34 C37A 99.5(11) . . ?
C31 C34 C37A 109.5(7) . . ?
C40 C39 C46 114.3(3) . . ?
C40 C39 C6 112.8(3) . . ?
C46 C39 C6 109.0(3) . . ?
C41 C40 C45 117.9(4) . . ?
C41 C40 C39 124.3(4) . . ?
C45 C40 C39 117.8(4) . . ?
C40 C41 C42 120.7(5) . . ?
C43 C42 C41 120.1(5) . . ?
C42 C43 C44 120.2(5) . . ?
C45 C44 C43 119.9(5) . . ?
C44 C45 C40 121.2(5) . . ?
C47 C46 C51 118.2(4) . . ?
C47 C46 C39 120.4(4) . . ?
C51 C46 C39 121.4(4) . . ?
C46 C47 C48 119.9(5) . . ?
C49 C48 C47 121.0(6) . . ?
C48 C49 C50 120.0(5) . . ?
C49 C50 C51 119.8(5) . . ?
C50 C51 C46 121.2(5) . . ?
C3 C2 C1 117.1(3) . . ?
C3 C2 C7 121.9(3) . . ?
C1 C2 C7 121.0(3) . . ?
N1 B1 Cl1 122.0(3) . . ?
N1 B1 Cl2 119.8(3) . . ?
Cl1 B1 Cl2 118.1(3) . . ?
C4 C3 C2 122.1(4) . . ?
C3 C4 C5 118.7(4) . . ?
C3 C4 C38 120.8(4) . . ?
C5 C4 C38 120.5(4) . . ?
C6 C5 C4 121.6(4) . . ?

loop_
_geom_bond_atom_site_label_1
_geom_bond_atom_site_label_2
_geom_bond_distance
_geom_bond_site_symmetry_2
_geom_bond_publ_flag
Cl1 B1 1.760(5) . ?
Cl2 B1 1.761(5) . ?
N1 B1 1.378(6) . ?
N1 C1 1.432(5) . ?
C1 C6 1.407(5) . ?
C1 C2 1.411(5) . ?
C6 C5 1.382(6) . ?
C6 C39 1.538(5) . ?
C7 C28 1.544(5) . ?
C7 C8 1.551(5) . ?
C7 C2 1.552(5) . ?
C7 C18 1.553(5) . ?
C8 C13 1.391(5) . ?
C8 C9 1.395(5) . ?
C9 C10 1.393(6) . ?
C10 C11 1.392(6) . ?
C11 C12 1.387(5) . ?
C11 C14 1.530(6) . ?
C12 C13 1.389(5) . ?
C14 C17 1.529(7) . ?
C14 C15 1.537(6) . ?
C14 C16 1.539(6) . ?
C18 C23 1.390(5) . ?
C18 C19 1.404(5) . ?
C19 C20 1.370(6) . ?
C20 C21 1.416(5) . ?
C21 C22 1.384(6) . ?
C21 C24 1.539(6) . ?
C22 C23 1.391(5) . ?
C24 C25 1.448(16) . ?
C24 C26A 1.488(15) . ?
C24 C27 1.549(13) . ?
C24 C27A 1.556(13) . ?
C24 C26 1.574(16) . ?
C24 C25A 1.576(13) . ?
C35 C34 1.595(16) . ?
C36 C34 1.627(11) . ?
C37 C34 1.399(12) . ?
C35A C34 1.35(2) . ?
C36A C34 1.530(16) . ?
C37A C34 1.688(19) . ?
C28 C33 1.390(5) . ?
C28 C29 1.392(5) . ?
C29 C30 1.373(5) . ?
C30 C31 1.387(6) . ?
C31 C32 1.394(6) . ?
C31 C34 1.538(6) . ?
C32 C33 1.393(6) . ?
C38 C4 1.508(6) . ?
C39 C40 1.520(5) . ?
C39 C46 1.531(6) . ?
C40 C41 1.369(6) . ?
C40 C45 1.407(6) . ?
C41 C42 1.409(7) . ?
C42 C43 1.363(8) . ?
C43 C44 1.377(8) . ?
C44 C45 1.375(6) . ?
C46 C47 1.384(6) . ?
C46 C51 1.396(6) . ?
C47 C48 1.394(7) . ?
C48 C49 1.366(9) . ?
C49 C50 1.368(8) . ?
C50 C51 1.384(7) . ?
C2 C3 1.401(5) . ?
C3 C4 1.391(5) . ?
C4 C5 1.393(6) . ?
